data_1557357
loop_
_publ_author_name
'Dub, Pavel A.'
'Batrice, Rami J.'
'Gordon, John C.'
'Scott, Brian L.'
'Minko, Yury'
'Schmidt, Jurgen G.'
'Williams, Robert F.'

_publ_section_title
;
 Engineering Catalysts for Selective Ester Hydrogenation
;
_journal_name_full 'Organic Process Research &amp; Development'
_journal_paper_doi 10.1021/acs.oprd.9b00559
_journal_year 2020
_chemical_formula_sum 'C40 H39 Cl2 N O P2 Ru S'
_chemical_formula_weight 815.69
_space_group_crystal_system orthorhombic
_space_group_IT_number 61
_space_group_name_Hall '-P 2ac 2ab'
_space_group_name_H-M_alt 'P b c a'
_atom_sites_solution_hydrogens geom
_audit_creation_method SHELXL-2014/7
_cell_angle_alpha 90
_cell_angle_beta 90
_cell_angle_gamma 90
_cell_formula_units_Z 8
_cell_length_a 10.2315(19)
_cell_length_b 22.510(4)
_cell_length_c 31.197(6)
_cell_measurement_reflns_used 9930
_cell_measurement_temperature 100(1)
_cell_measurement_theta_max 28.43
_cell_measurement_theta_min 2.23
_cell_volume 7185(2)
_computing_cell_refinement 'APEX2 V.2014.7-1 (Bruker AXS, 2014)'
_computing_data_collection 'APEX2 V.2014.7-1 (Bruker AXS, 2014)'
_computing_data_reduction 'SAINT, v. 8.34A (Bruker AXS, 2013)'
_computing_molecular_graphics 'SHELXTL, v. 2014/7, (Bruker AXS, 2014)'
_computing_publication_material 'SHELXTL, v. 2014/7, (Bruker AXS, 2014)'
_computing_structure_refinement 'SHELXL 2014/7 (Sheldrick, 2014)'
_computing_structure_solution 'SHELXS 2013/1 (Sheldrick, 2013)'
_diffrn_ambient_temperature 100(1)
_diffrn_measured_fraction_theta_full 0.974
_diffrn_measured_fraction_theta_max 0.905
_diffrn_measurement_device_type 'Bruker D8 Quest with CMOS detector'
_diffrn_measurement_method '\w scans'
_diffrn_radiation_monochromator 'Bruker Triumph curved graphite'
_diffrn_radiation_source 'fine-focus sealed tube'
_diffrn_radiation_type MoK\a
_diffrn_radiation_wavelength 0.71073
_diffrn_reflns_av_R_equivalents 0.0395
_diffrn_reflns_av_unetI/netI 0.0336
_diffrn_reflns_Laue_measured_fraction_full 0.974
_diffrn_reflns_Laue_measured_fraction_max 0.905
_diffrn_reflns_limit_h_max 13
_diffrn_reflns_limit_h_min -13
_diffrn_reflns_limit_k_max 30
_diffrn_reflns_limit_k_min -22
_diffrn_reflns_limit_l_max 38
_diffrn_reflns_limit_l_min -36
_diffrn_reflns_number 40055
_diffrn_reflns_point_group_measured_fraction_full 0.974
_diffrn_reflns_point_group_measured_fraction_max 0.905
_diffrn_reflns_theta_full 25.000
_diffrn_reflns_theta_max 28.644
_diffrn_reflns_theta_min 1.809
_diffrn_standards_decay_% 0
_diffrn_standards_interval_count 0
_diffrn_standards_interval_time 0
_diffrn_standards_number 0
_exptl_absorpt_coefficient_mu 0.767
_exptl_absorpt_correction_T_max 1.000
_exptl_absorpt_correction_T_min 0.897
_exptl_absorpt_correction_type multi-scan
_exptl_absorpt_process_details 'SADABS v. 2014/3 (Bruker AXS, 2013)'
_exptl_crystal_colour red
_exptl_crystal_density_diffrn 1.508
_exptl_crystal_description block
_exptl_crystal_F_000 3344
_exptl_crystal_size_max 0.36
_exptl_crystal_size_mid 0.16
_exptl_crystal_size_min 0.10
_refine_diff_density_max 0.691
_refine_diff_density_min -0.618
_refine_diff_density_rms 0.077
_refine_ls_extinction_method none
_refine_ls_goodness_of_fit_ref 1.167
_refine_ls_hydrogen_treatment constr
_refine_ls_matrix_type full
_refine_ls_number_parameters 433
_refine_ls_number_reflns 8352
_refine_ls_number_restraints 0
_refine_ls_restrained_S_all 1.167
_refine_ls_R_factor_all 0.0394
_refine_ls_R_factor_gt 0.0299
_refine_ls_shift/su_max 0.003
_refine_ls_shift/su_mean 0.000
_refine_ls_structure_factor_coef Fsqd
_refine_ls_weighting_details 'w=1/[\s^2^(Fo^2^)+(0.0339P)^2^] where P=(Fo^2^+2Fc^2^)/3'
_refine_ls_weighting_scheme calc
_refine_ls_wR_factor_gt 0.0698
_refine_ls_wR_factor_ref 0.0734
_reflns_Friedel_coverage 0.000
_reflns_number_gt 7059
_reflns_number_total 8352
_reflns_threshold_expression 'I > 2\s(I)'
_cod_data_source_file op9b00559_si_002.cif
_cod_data_source_block apx2539
_cod_database_code 1557357
_shelx_shelxl_version_number 2014/7
_shelx_space_group_comment
;
The symmetry employed for this shelxl refinement is uniquely defined
by the following loop, which should always be used as a source of
symmetry information in preference to the above space-group names.
They are only intended as comments.
;
_shelx_estimated_absorpt_t_min 0.759
_shelx_estimated_absorpt_t_max 0.926

loop_
_space_group_symop_operation_xyz
'x, y, z'
'-x+1/2, -y, z+1/2'
'-x, y+1/2, -z+1/2'
'x+1/2, -y+1/2, -z'
'-x, -y, -z'
'x-1/2, y, -z-1/2'
'x, -y-1/2, z-1/2'
'-x-1/2, y-1/2, z'

loop_
_atom_site_label
_atom_site_type_symbol
_atom_site_fract_x
_atom_site_fract_y
_atom_site_fract_z
_atom_site_U_iso_or_equiv
_atom_site_adp_type
_atom_site_occupancy
_atom_site_site_symmetry_order
_atom_site_calc_flag
_atom_site_refinement_flags_posn
_atom_site_refinement_flags_adp
_atom_site_refinement_flags_occupancy
_atom_site_disorder_assembly
_atom_site_disorder_group
Ru1 Ru 0.96255(2) 0.33781(2) 0.16503(2) 0.00951(5) Uani 1 1 d . . . . .
Cl1 Cl 1.16679(4) 0.28425(2) 0.16319(2) 0.01494(11) Uani 1 1 d . . . . .
Cl2 Cl 0.78459(4) 0.40664(2) 0.17818(2) 0.01530(11) Uani 1 1 d . . . . .
P1 P 1.14977(5) 0.45589(2) 0.14249(2) 0.01350(12) Uani 1 1 d . . . . .
P2 P 0.88220(4) 0.30377(2) 0.10103(2) 0.00949(11) Uani 1 1 d . . . . .
S1 S 0.85483(4) 0.27513(2) 0.20993(2) 0.01302(11) Uani 1 1 d . . . . .
O1 O 1.05208(12) 0.40957(6) 0.13000(5) 0.0142(3) Uani 1 1 d . . . . .
N1 N 1.05197(15) 0.37066(7) 0.22443(5) 0.0142(4) Uani 1 1 d . . . . .
H1 H 1.1348 0.3491 0.2268 0.017 Uiso 1 1 calc R U . . .
C1 C 1.29283(18) 0.45390(9) 0.10910(7) 0.0167(5) Uani 1 1 d . . . . .
C2 C 1.2739(2) 0.44644(9) 0.06522(7) 0.0202(5) Uani 1 1 d . . . . .
H2 H 1.1898 0.4427 0.0542 0.024 Uiso 1 1 calc R U . . .
C3 C 1.3810(2) 0.44457(10) 0.03808(8) 0.0254(5) Uani 1 1 d . . . . .
H3 H 1.3686 0.4400 0.0087 0.030 Uiso 1 1 calc R U . . .
C4 C 1.5062(2) 0.44942(10) 0.05433(9) 0.0270(6) Uani 1 1 d . . . . .
H4 H 1.5775 0.4477 0.0359 0.032 Uiso 1 1 calc R U . . .
C5 C 1.5262(2) 0.45672(10) 0.09761(9) 0.0265(6) Uani 1 1 d . . . . .
H5 H 1.6106 0.4601 0.1084 0.032 Uiso 1 1 calc R U . . .
C6 C 1.41945(19) 0.45909(9) 0.12531(8) 0.0211(5) Uani 1 1 d . . . . .
H6 H 1.4326 0.4641 0.1546 0.025 Uiso 1 1 calc R U . . .
C7 C 1.08377(19) 0.52983(8) 0.13860(7) 0.0142(4) Uani 1 1 d . . . . .
C8 C 1.1665(2) 0.57926(9) 0.13903(7) 0.0191(5) Uani 1 1 d . . . . .
H8 H 1.2567 0.5740 0.1387 0.023 Uiso 1 1 calc R U . . .
C9 C 1.1144(2) 0.63615(10) 0.13991(8) 0.0248(5) Uani 1 1 d . . . . .
H9 H 1.1694 0.6690 0.1407 0.030 Uiso 1 1 calc R U . . .
C10 C 0.9804(2) 0.64374(10) 0.13963(8) 0.0267(5) Uani 1 1 d . . . . .
H10 H 0.9454 0.6819 0.1402 0.032 Uiso 1 1 calc R U . . .
C11 C 0.8979(2) 0.59515(10) 0.13846(8) 0.0261(5) Uani 1 1 d . . . . .
H11 H 0.8079 0.6007 0.1377 0.031 Uiso 1 1 calc R U . . .
C12 C 0.94913(19) 0.53800(9) 0.13838(7) 0.0194(5) Uani 1 1 d . . . . .
H12 H 0.8935 0.5053 0.1382 0.023 Uiso 1 1 calc R U . . .
C13 C 1.2016(2) 0.44807(10) 0.19719(7) 0.0207(5) Uani 1 1 d . . . . .
H13A H 1.2658 0.4164 0.1990 0.025 Uiso 1 1 calc R U . . .
H13B H 1.2436 0.4846 0.2063 0.025 Uiso 1 1 calc R U . . .
C14 C 1.0883(2) 0.43416(9) 0.22762(7) 0.0195(5) Uani 1 1 d . . . . .
H14A H 1.1137 0.4433 0.2568 0.023 Uiso 1 1 calc R U . . .
H14B H 1.0135 0.4587 0.2203 0.023 Uiso 1 1 calc R U . . .
C15 C 0.97567(19) 0.35210(10) 0.26231(7) 0.0197(5) Uani 1 1 d . . . . .
H15A H 0.8944 0.3742 0.2635 0.024 Uiso 1 1 calc R U . . .
H15B H 1.0248 0.3604 0.2882 0.024 Uiso 1 1 calc R U . . .
C16 C 0.94716(19) 0.28663(10) 0.25943(7) 0.0181(5) Uani 1 1 d . . . . .
H16A H 0.8963 0.2738 0.2840 0.022 Uiso 1 1 calc R U . . .
H16B H 1.0280 0.2641 0.2588 0.022 Uiso 1 1 calc R U . . .
C17 C 0.86628(19) 0.19543(9) 0.20826(7) 0.0165(4) Uani 1 1 d . . . . .
C18 C 0.9547(2) 0.16509(9) 0.18285(8) 0.0195(5) Uani 1 1 d . . . . .
H18 H 1.0140 0.1858 0.1659 0.023 Uiso 1 1 calc R U . . .
C19 C 0.9539(2) 0.10353(10) 0.18300(8) 0.0265(5) Uani 1 1 d . . . . .
H19 H 1.0131 0.0828 0.1660 0.032 Uiso 1 1 calc R U . . .
C20 C 0.8657(3) 0.07251(11) 0.20826(9) 0.0359(6) Uani 1 1 d . . . . .
H20 H 0.8645 0.0312 0.2078 0.043 Uiso 1 1 calc R U . . .
C21 C 0.7796(3) 0.10333(12) 0.23420(9) 0.0406(7) Uani 1 1 d . . . . .
H21 H 0.7221 0.0826 0.2518 0.049 Uiso 1 1 calc R U . . .
C22 C 0.7783(2) 0.16465(10) 0.23414(8) 0.0283(6) Uani 1 1 d . . . . .
H22 H 0.7192 0.1853 0.2512 0.034 Uiso 1 1 calc R U . . .
C23 C 0.70445(17) 0.29921(8) 0.09282(6) 0.0102(4) Uani 1 1 d . . . . .
C24 C 0.61891(17) 0.30095(8) 0.12737(7) 0.0124(4) Uani 1 1 d . . . . .
H24 H 0.6519 0.3022 0.1551 0.015 Uiso 1 1 calc R U . . .
C25 C 0.48452(18) 0.30086(9) 0.12089(7) 0.0151(4) Uani 1 1 d . . . . .
H25 H 0.4284 0.3018 0.1443 0.018 Uiso 1 1 calc R U . . .
C26 C 0.43361(19) 0.29938(9) 0.07983(7) 0.0167(5) Uani 1 1 d . . . . .
H26 H 0.3436 0.2995 0.0757 0.020 Uiso 1 1 calc R U . . .
C27 C 0.51717(19) 0.29765(9) 0.04508(7) 0.0160(4) Uani 1 1 d . . . . .
H27 H 0.4833 0.2968 0.0174 0.019 Uiso 1 1 calc R U . . .
C28 C 0.65153(18) 0.29723(9) 0.05133(7) 0.0146(4) Uani 1 1 d . . . . .
H28 H 0.7071 0.2956 0.0278 0.017 Uiso 1 1 calc R U . . .
C29 C 0.93825(18) 0.23027(9) 0.08299(6) 0.0124(4) Uani 1 1 d . . . . .
C30 C 0.8535(2) 0.18199(9) 0.07962(7) 0.0165(4) Uani 1 1 d . . . . .
H30 H 0.7644 0.1874 0.0840 0.020 Uiso 1 1 calc R U . . .
C31 C 0.9017(2) 0.12585(9) 0.06981(7) 0.0233(5) Uani 1 1 d . . . . .
H31 H 0.8445 0.0938 0.0680 0.028 Uiso 1 1 calc R U . . .
C32 C 1.0334(2) 0.11714(10) 0.06271(8) 0.0243(5) Uani 1 1 d . . . . .
H32 H 1.0648 0.0795 0.0561 0.029 Uiso 1 1 calc R U . . .
C33 C 1.1189(2) 0.16489(9) 0.06549(7) 0.0198(5) Uani 1 1 d . . . . .
H33 H 1.2076 0.1594 0.0603 0.024 Uiso 1 1 calc R U . . .
C34 C 1.07148(19) 0.22092(9) 0.07600(7) 0.0153(4) Uani 1 1 d . . . . .
H34 H 1.1293 0.2526 0.0784 0.018 Uiso 1 1 calc R U . . .
C35 C 0.92014(18) 0.35223(9) 0.05493(7) 0.0123(4) Uani 1 1 d . . . . .
C36 C 0.9859(2) 0.33409(9) 0.01813(7) 0.0193(5) Uani 1 1 d . . . . .
H36 H 1.0241 0.2966 0.0172 0.023 Uiso 1 1 calc R U . . .
C37 C 0.9948(2) 0.37162(10) -0.01722(8) 0.0259(5) Uani 1 1 d . . . . .
H37 H 1.0388 0.3591 -0.0417 0.031 Uiso 1 1 calc R U . . .
C38 C 0.9386(2) 0.42716(10) -0.01605(8) 0.0259(5) Uani 1 1 d . . . . .
H38 H 0.9432 0.4519 -0.0399 0.031 Uiso 1 1 calc R U . . .
C39 C 0.87541(19) 0.44616(10) 0.02068(8) 0.0218(5) Uani 1 1 d . . . . .
H39 H 0.8382 0.4838 0.0216 0.026 Uiso 1 1 calc R U . . .
C40 C 0.86737(18) 0.40916(9) 0.05613(7) 0.0164(4) Uani 1 1 d . . . . .
H40 H 0.8263 0.4225 0.0809 0.020 Uiso 1 1 calc R U . . .

loop_
_atom_site_aniso_label
_atom_site_aniso_U_11
_atom_site_aniso_U_22
_atom_site_aniso_U_33
_atom_site_aniso_U_23
_atom_site_aniso_U_13
_atom_site_aniso_U_12
Ru1 0.00916(8) 0.01029(9) 0.00907(10) -0.00093(6) -0.00038(6) 0.00044(5)
Cl1 0.0106(2) 0.0182(2) 0.0159(3) -0.0017(2) -0.00022(18) 0.00251(17)
Cl2 0.0138(2) 0.0143(2) 0.0178(3) -0.0029(2) 0.00034(19) 0.00333(17)
P1 0.0125(2) 0.0100(2) 0.0180(3) 0.0010(2) -0.0038(2) -0.00066(18)
P2 0.0092(2) 0.0094(2) 0.0099(3) -0.0005(2) 0.00052(18) -0.00030(17)
S1 0.0121(2) 0.0161(3) 0.0108(3) 0.0016(2) 0.00056(19) 0.00069(18)
O1 0.0162(6) 0.0129(7) 0.0136(8) 0.0019(6) -0.0027(6) -0.0042(5)
N1 0.0149(8) 0.0150(9) 0.0127(10) -0.0037(7) -0.0018(7) 0.0011(6)
C1 0.0140(9) 0.0088(10) 0.0273(14) 0.0022(9) -0.0015(9) 0.0020(7)
C2 0.0169(10) 0.0171(11) 0.0267(14) 0.0007(10) -0.0010(9) 0.0025(8)
C3 0.0272(11) 0.0215(12) 0.0276(15) 0.0012(10) 0.0035(10) 0.0046(9)
C4 0.0211(10) 0.0180(12) 0.0418(17) 0.0044(11) 0.0110(11) 0.0028(9)
C5 0.0150(10) 0.0181(12) 0.0465(18) 0.0037(11) 0.0002(10) -0.0002(8)
C6 0.0183(10) 0.0155(11) 0.0296(14) 0.0002(10) -0.0052(9) -0.0001(8)
C7 0.0168(9) 0.0124(10) 0.0134(12) 0.0003(8) -0.0018(8) 0.0007(8)
C8 0.0188(10) 0.0166(11) 0.0220(14) -0.0006(9) -0.0015(9) -0.0018(8)
C9 0.0312(12) 0.0141(11) 0.0292(15) -0.0016(10) 0.0007(10) -0.0035(9)
C10 0.0371(13) 0.0130(11) 0.0300(16) 0.0042(10) 0.0046(11) 0.0084(9)
C11 0.0211(10) 0.0214(12) 0.0359(16) 0.0081(11) 0.0028(10) 0.0059(9)
C12 0.0177(10) 0.0166(11) 0.0240(14) 0.0055(9) -0.0005(9) -0.0012(8)
C13 0.0214(10) 0.0179(11) 0.0228(14) 0.0026(9) -0.0104(9) -0.0032(8)
C14 0.0271(11) 0.0150(11) 0.0162(13) -0.0049(9) -0.0092(9) 0.0014(8)
C15 0.0207(10) 0.0273(12) 0.0111(13) -0.0037(9) -0.0002(8) 0.0010(9)
C16 0.0193(10) 0.0286(12) 0.0064(12) 0.0012(9) 0.0000(8) -0.0021(8)
C17 0.0205(10) 0.0139(10) 0.0152(12) 0.0056(9) -0.0039(8) 0.0003(8)
C18 0.0220(10) 0.0204(12) 0.0162(13) 0.0042(9) -0.0008(9) 0.0001(8)
C19 0.0334(12) 0.0190(12) 0.0270(15) 0.0033(10) -0.0017(10) 0.0061(9)
C20 0.0513(16) 0.0150(12) 0.0412(18) 0.0125(11) 0.0008(13) 0.0018(11)
C21 0.0518(16) 0.0281(14) 0.0419(18) 0.0188(13) 0.0119(14) -0.0068(12)
C22 0.0317(12) 0.0277(13) 0.0255(15) 0.0085(11) 0.0083(10) 0.0000(10)
C23 0.0099(8) 0.0082(9) 0.0125(11) 0.0007(8) -0.0004(7) -0.0003(7)
C24 0.0151(9) 0.0124(10) 0.0097(11) 0.0012(8) -0.0012(8) -0.0011(7)
C25 0.0132(9) 0.0149(10) 0.0171(13) 0.0014(9) 0.0030(8) -0.0018(7)
C26 0.0117(9) 0.0174(11) 0.0211(13) 0.0014(9) -0.0027(8) -0.0009(7)
C27 0.0180(10) 0.0181(11) 0.0120(12) -0.0020(9) -0.0056(8) -0.0016(8)
C28 0.0150(9) 0.0174(10) 0.0113(12) -0.0032(8) 0.0010(8) -0.0001(8)
C29 0.0170(9) 0.0129(10) 0.0074(11) -0.0001(8) -0.0002(8) 0.0024(7)
C30 0.0192(10) 0.0165(10) 0.0136(12) -0.0006(9) -0.0003(8) -0.0010(8)
C31 0.0347(12) 0.0115(10) 0.0236(14) -0.0007(9) -0.0009(10) -0.0014(9)
C32 0.0387(13) 0.0155(11) 0.0186(14) -0.0034(9) -0.0019(10) 0.0115(9)
C33 0.0217(10) 0.0240(12) 0.0138(13) -0.0002(9) -0.0004(9) 0.0105(9)
C34 0.0160(9) 0.0174(11) 0.0125(12) -0.0025(8) -0.0024(8) 0.0016(8)
C35 0.0117(8) 0.0134(10) 0.0119(12) 0.0025(8) -0.0033(8) -0.0042(7)
C36 0.0270(11) 0.0160(11) 0.0148(13) -0.0007(9) 0.0028(9) -0.0018(8)
C37 0.0350(12) 0.0277(13) 0.0150(14) 0.0021(10) 0.0056(10) -0.0076(10)
C38 0.0312(12) 0.0269(13) 0.0195(14) 0.0123(10) -0.0023(10) -0.0096(10)
C39 0.0215(10) 0.0175(11) 0.0265(14) 0.0088(10) -0.0045(9) -0.0022(8)
C40 0.0144(9) 0.0162(10) 0.0186(13) -0.0002(9) -0.0019(8) -0.0019(8)

loop_
_atom_type_symbol
_atom_type_description
_atom_type_scat_dispersion_real
_atom_type_scat_dispersion_imag
_atom_type_scat_source
C C 0.0033 0.0016 'International Tables Vol C Tables 4.2.6.8 and 6.1.1.4'
H H 0.0000 0.0000 'International Tables Vol C Tables 4.2.6.8 and 6.1.1.4'
N N 0.0061 0.0033 'International Tables Vol C Tables 4.2.6.8 and 6.1.1.4'
O O 0.0106 0.0060 'International Tables Vol C Tables 4.2.6.8 and 6.1.1.4'
P P 0.1023 0.0942 'International Tables Vol C Tables 4.2.6.8 and 6.1.1.4'
S S 0.1246 0.1234 'International Tables Vol C Tables 4.2.6.8 and 6.1.1.4'
Cl Cl 0.1484 0.1585 'International Tables Vol C Tables 4.2.6.8 and 6.1.1.4'
Ru Ru -1.2594 0.8363 'International Tables Vol C Tables 4.2.6.8 and 6.1.1.4'

loop_
_geom_angle_atom_site_label_1
_geom_angle_atom_site_label_2
_geom_angle_atom_site_label_3
_geom_angle
_geom_angle_site_symmetry_1
_geom_angle_site_symmetry_3
_geom_angle_publ_flag
O1 Ru1 N1 89.91(6) . . ?
O1 Ru1 S1 169.73(4) . . ?
N1 Ru1 S1 83.74(5) . . ?
O1 Ru1 P2 87.78(4) . . ?
N1 Ru1 P2 176.33(4) . . ?
S1 Ru1 P2 98.94(2) . . ?
O1 Ru1 Cl1 89.68(4) . . ?
N1 Ru1 Cl1 80.06(4) . . ?
S1 Ru1 Cl1 97.14(2) . . ?
P2 Ru1 Cl1 97.058(19) . . ?
O1 Ru1 Cl2 85.76(4) . . ?
N1 Ru1 Cl2 87.43(4) . . ?
S1 Ru1 Cl2 85.89(2) . . ?
P2 Ru1 Cl2 95.254(19) . . ?
Cl1 Ru1 Cl2 166.691(18) . . ?
O1 P1 C1 112.09(9) . . ?
O1 P1 C13 112.12(9) . . ?
C1 P1 C13 107.92(10) . . ?
O1 P1 C7 112.10(8) . . ?
C1 P1 C7 106.82(9) . . ?
C13 P1 C7 105.39(10) . . ?
C29 P2 C23 102.45(9) . . ?
C29 P2 C35 103.16(9) . . ?
C23 P2 C35 97.61(9) . . ?
C29 P2 Ru1 117.10(7) . . ?
C23 P2 Ru1 119.65(7) . . ?
C35 P2 Ru1 113.94(6) . . ?
C17 S1 C16 97.58(10) . . ?
C17 S1 Ru1 124.73(7) . . ?
C16 S1 Ru1 100.49(7) . . ?
P1 O1 Ru1 132.41(9) . . ?
C15 N1 C14 110.61(16) . . ?
C15 N1 Ru1 111.10(12) . . ?
C14 N1 Ru1 119.12(13) . . ?
C2 C1 C6 119.7(2) . . ?
C2 C1 P1 117.34(15) . . ?
C6 C1 P1 122.96(18) . . ?
C3 C2 C1 119.6(2) . . ?
C4 C3 C2 120.4(2) . . ?
C5 C4 C3 120.5(2) . . ?
C4 C5 C6 119.8(2) . . ?
C5 C6 C1 120.0(2) . . ?
C12 C7 C8 119.67(18) . . ?
C12 C7 P1 119.63(15) . . ?
C8 C7 P1 120.53(15) . . ?
C9 C8 C7 120.13(19) . . ?
C10 C9 C8 119.7(2) . . ?
C9 C10 C11 120.5(2) . . ?
C10 C11 C12 120.2(2) . . ?
C11 C12 C7 119.75(19) . . ?
C14 C13 P1 112.68(14) . . ?
N1 C14 C13 110.22(17) . . ?
N1 C15 C16 109.37(17) . . ?
C15 C16 S1 106.81(14) . . ?
C18 C17 C22 120.6(2) . . ?
C18 C17 S1 123.47(16) . . ?
C22 C17 S1 115.92(17) . . ?
C19 C18 C17 119.2(2) . . ?
C18 C19 C20 120.6(2) . . ?
C19 C20 C21 119.6(2) . . ?
C22 C21 C20 120.4(2) . . ?
C21 C22 C17 119.5(2) . . ?
C24 C23 C28 118.26(17) . . ?
C24 C23 P2 120.88(15) . . ?
C28 C23 P2 120.76(14) . . ?
C23 C24 C25 120.68(19) . . ?
C26 C25 C24 120.50(19) . . ?
C27 C26 C25 119.63(18) . . ?
C26 C27 C28 120.2(2) . . ?
C27 C28 C23 120.74(19) . . ?
C34 C29 C30 118.53(18) . . ?
C34 C29 P2 119.20(15) . . ?
C30 C29 P2 122.03(15) . . ?
C31 C30 C29 120.32(19) . . ?
C32 C31 C30 120.7(2) . . ?
C31 C32 C33 119.68(19) . . ?
C32 C33 C34 119.82(19) . . ?
C29 C34 C33 120.93(19) . . ?
C36 C35 C40 118.69(19) . . ?
C36 C35 P2 124.81(15) . . ?
C40 C35 P2 116.21(16) . . ?
C35 C36 C37 120.5(2) . . ?
C38 C37 C36 120.2(2) . . ?
C39 C38 C37 119.9(2) . . ?
C38 C39 C40 120.2(2) . . ?
C39 C40 C35 120.6(2) . . ?

loop_
_geom_bond_atom_site_label_1
_geom_bond_atom_site_label_2
_geom_bond_distance
_geom_bond_site_symmetry_2
_geom_bond_publ_flag
Ru1 O1 2.1546(13) . ?
Ru1 N1 2.1949(17) . ?
Ru1 S1 2.2732(6) . ?
Ru1 P2 2.2915(6) . ?
Ru1 Cl1 2.4132(6) . ?
Ru1 Cl2 2.4256(6) . ?
P1 O1 1.4959(13) . ?
P1 C1 1.797(2) . ?
P1 C13 1.796(2) . ?
P1 C7 1.800(2) . ?
P2 C29 1.839(2) . ?
P2 C23 1.8394(18) . ?
P2 C35 1.846(2) . ?
S1 C17 1.799(2) . ?
S1 C16 1.829(2) . ?
N1 C15 1.477(3) . ?
N1 C14 1.480(3) . ?
C1 C2 1.393(3) . ?
C1 C6 1.396(3) . ?
C2 C3 1.386(3) . ?
C3 C4 1.382(3) . ?
C4 C5 1.375(4) . ?
C5 C6 1.394(3) . ?
C7 C12 1.390(3) . ?
C7 C8 1.398(3) . ?
C8 C9 1.387(3) . ?
C9 C10 1.382(3) . ?
C10 C11 1.382(3) . ?
C11 C12 1.389(3) . ?
C13 C14 1.531(3) . ?
C15 C16 1.505(3) . ?
C17 C18 1.383(3) . ?
C17 C22 1.393(3) . ?
C18 C19 1.386(3) . ?
C19 C20 1.387(3) . ?
C20 C21 1.383(4) . ?
C21 C22 1.380(3) . ?
C23 C24 1.389(3) . ?
C23 C28 1.404(3) . ?
C24 C25 1.390(3) . ?
C25 C26 1.383(3) . ?
C26 C27 1.381(3) . ?
C27 C28 1.388(3) . ?
C29 C34 1.396(3) . ?
C29 C30 1.394(3) . ?
C30 C31 1.390(3) . ?
C31 C32 1.380(3) . ?
C32 C33 1.389(3) . ?
C33 C34 1.390(3) . ?
C35 C36 1.392(3) . ?
C35 C40 1.391(3) . ?
C36 C37 1.392(3) . ?
C37 C38 1.376(3) . ?
C38 C39 1.383(3) . ?
C39 C40 1.387(3) . ?
